data_1542263
loop_
_publ_author_name
'Xu, Bingjia'
'Mu, Yingxiao'
'Mao, Zhu'
'Xie, Zongliang'
'Wu, Haozhong'
'Zhang, Yi'
'Jin, Chongjun'
'Chi, Zhenguo'
'Liu, Siwei'
'Xu, Jiarui'
'Wu, Yuan-Chun'
'Lu, Po-Yen'
'Lien, Alan'
'Bryce, Martin R.'

_publ_section_title
;
 Achieving remarkable mechanochromism and white-light emission with
 thermally activated delayed fluorescence through the molecular heredity
 principle
;
_journal_issue 3
_journal_name_full 'Chem. Sci.'
_journal_page_first 2201
_journal_paper_doi 10.1039/C5SC04155D
_journal_volume 7
_journal_year 2016
_chemical_formula_moiety 'C24 H16 N O S0.5, C0.5 H Cl'
_chemical_formula_sum 'C24.5 H17 Cl N O S0.5'
_chemical_formula_weight 392.87
_space_group_crystal_system orthorhombic
_space_group_IT_number 60
_space_group_name_Hall '-P 2n 2ab'
_space_group_name_H-M_alt 'P b c n'
_symmetry_space_group_name_Hall '-P 2n 2ab'
_symmetry_space_group_name_H-M 'P b c n'
_atom_sites_solution_hydrogens mixed
_atom_sites_solution_primary direct
_audit_creation_date 2015-06-26
_audit_creation_method
;
Olex2 1.2
(compiled 2015.01.26 svn.r3150 for OlexSys, GUI svn.r4998)
;
_audit_update_record
;
2015-08-31 deposited with the CCDC.
2015-12-21 downloaded from the CCDC.
;
_cell_angle_alpha 90
_cell_angle_beta 90
_cell_angle_gamma 90
_cell_formula_units_Z 8
_cell_length_a 15.9195(4)
_cell_length_b 13.7674(3)
_cell_length_c 17.3771(4)
_cell_measurement_reflns_used 5544
_cell_measurement_temperature 150.00(10)
_cell_measurement_theta_max 66.8200
_cell_measurement_theta_min 4.2150
_cell_volume 3808.54(15)
_computing_cell_refinement
;
CrysAlisPro, Agilent Technologies,
Version 1.171.37.34 (release 22-05-2014 CrysAlis171 .NET)
(compiled May 22 2014,16:03:01)
;
_computing_data_collection
;
CrysAlisPro, Agilent Technologies,
Version 1.171.37.34 (release 22-05-2014 CrysAlis171 .NET)
(compiled May 22 2014,16:03:01)
;
_computing_data_reduction
;
CrysAlisPro, Agilent Technologies,
Version 1.171.37.34 (release 22-05-2014 CrysAlis171 .NET)
(compiled May 22 2014,16:03:01)
;
_computing_molecular_graphics 'Olex2 (Dolomanov et al., 2009)'
_computing_publication_material 'Olex2 (Dolomanov et al., 2009)'
_computing_structure_refinement 'ShelXL (Sheldrick, 2008)'
_computing_structure_solution 'ShelXT (Sheldrick, 2015)'
_diffrn_ambient_environment N~2~
_diffrn_ambient_temperature 150.00(10)
_diffrn_detector 'CCD plate'
_diffrn_detector_area_resol_mean 10.5058
_diffrn_detector_type Atlas
_diffrn_measured_fraction_theta_full 0.986
_diffrn_measured_fraction_theta_max 0.986
_diffrn_measurement_details
;
  1 omega   16.00  110.00   1.0000    2.6650
omega____ theta____ kappa____ phi______ frames
    -       40.7938   38.0000   30.0000 94

  2 omega   70.00   96.00   1.0000    2.6650
omega____ theta____ kappa____ phi______ frames
    -       40.7938   77.0000  -90.0000 26

  3 omega   13.00   43.00   1.0000    2.6650
omega____ theta____ kappa____ phi______ frames
    -       40.7938   77.0000  -90.0000 30

  4 omega   22.00   59.00   1.0000   10.6650
omega____ theta____ kappa____ phi______ frames
    -       93.5000  -30.0000   90.0000 37

  5 omega   20.00  108.00   1.0000   10.6650
omega____ theta____ kappa____ phi______ frames
    -       93.5000  -15.0000  120.0000 88

  6 omega   33.00   59.00   1.0000   10.6650
omega____ theta____ kappa____ phi______ frames
    -       93.5000 -126.0000  120.0000 26

  7 omega   10.00   63.00   1.0000   10.6650
omega____ theta____ kappa____ phi______ frames
    -       93.5000  -95.0000   60.0000 53

  8 omega   24.00   49.00   1.0000   10.6650
omega____ theta____ kappa____ phi______ frames
    -       93.5000  -45.0000  -30.0000 25

  9 omega   11.00   83.00   1.0000   10.6650
omega____ theta____ kappa____ phi______ frames
    -       93.5000  -95.0000   30.0000 72
;
_diffrn_measurement_device 'four-circle diffractometer'
_diffrn_measurement_device_type 'Xcalibur, Atlas, Gemini ultra'
_diffrn_measurement_method '\w scans'
_diffrn_orient_matrix_UB_11 0.0371429000
_diffrn_orient_matrix_UB_12 -0.0357436000
_diffrn_orient_matrix_UB_13 -0.0766884000
_diffrn_orient_matrix_UB_21 0.0824441000
_diffrn_orient_matrix_UB_22 -0.0267148000
_diffrn_orient_matrix_UB_23 0.0412870000
_diffrn_orient_matrix_UB_31 -0.0344914000
_diffrn_orient_matrix_UB_32 -0.1027060000
_diffrn_orient_matrix_UB_33 0.0161623000
_diffrn_radiation_monochromator mirror
_diffrn_radiation_probe x-ray
_diffrn_radiation_type CuK\a
_diffrn_radiation_wavelength 1.54184
_diffrn_reflns_av_R_equivalents 0.0222
_diffrn_reflns_av_unetI/netI 0.0217
_diffrn_reflns_laue_measured_fraction_full 0.986
_diffrn_reflns_laue_measured_fraction_max 0.986
_diffrn_reflns_limit_h_max 16
_diffrn_reflns_limit_h_min -18
_diffrn_reflns_limit_k_max 10
_diffrn_reflns_limit_k_min -16
_diffrn_reflns_limit_l_max 20
_diffrn_reflns_limit_l_min -19
_diffrn_reflns_number 9820
_diffrn_reflns_point_group_measured_fraction_full 0.986
_diffrn_reflns_point_group_measured_fraction_max 0.986
_diffrn_reflns_theta_full 67.016
_diffrn_reflns_theta_max 67.016
_diffrn_reflns_theta_min 4.246
_diffrn_source 'sealed X-ray tube'
_diffrn_source_type 'Enhance Ultra (Cu) X-ray Source'
_exptl_absorpt_coefficient_mu 2.398
_exptl_absorpt_correction_T_max 1.00000
_exptl_absorpt_correction_T_min 0.81346
_exptl_absorpt_correction_type multi-scan
_exptl_absorpt_process_details
;
CrysAlisPro, Agilent Technologies,
Version 1.171.37.34 (release 22-05-2014 CrysAlis171 .NET)
(compiled May 22 2014,16:03:01)
Empirical absorption correction using spherical harmonics,
 implemented in SCALE3 ABSPACK scaling algorithm.
;
_exptl_crystal_colour colourless
_exptl_crystal_colour_primary colourless
_exptl_crystal_density_diffrn 1.370
_exptl_crystal_description block
_exptl_crystal_F_000 1632
_exptl_crystal_size_max 0.2
_exptl_crystal_size_mid 0.2
_exptl_crystal_size_min 0.2
_refine_diff_density_max 0.676
_refine_diff_density_min -1.172
_refine_diff_density_rms 0.062
_refine_ls_extinction_method none
_refine_ls_goodness_of_fit_ref 1.056
_refine_ls_hydrogen_treatment mixed
_refine_ls_matrix_type full
_refine_ls_number_parameters 266
_refine_ls_number_reflns 3358
_refine_ls_number_restraints 0
_refine_ls_restrained_S_all 1.056
_refine_ls_R_factor_all 0.0606
_refine_ls_R_factor_gt 0.0541
_refine_ls_shift/su_max 0.000
_refine_ls_shift/su_mean 0.000
_refine_ls_structure_factor_coef Fsqd
_refine_ls_weighting_details 'w=1/[\s^2^(Fo^2^)+(0.0780P)^2^+4.7970P] where P=(Fo^2^+2Fc^2^)/3'
_refine_ls_weighting_scheme calc
_refine_ls_wR_factor_gt 0.1459
_refine_ls_wR_factor_ref 0.1522
_reflns_Friedel_coverage 0.000
_reflns_number_gt 2951
_reflns_number_total 3358
_reflns_threshold_expression 'I > 2\s(I)'
_cod_data_source_file c5sc04155d2.cif
_cod_data_source_block SC2
_cod_depositor_comments 'Adding full bibliography for 1542263--1542265.cif.'
_cod_original_cell_volume 3808.55(16)
_cod_original_formula_sum 'C24.50 H17 Cl N O S0.50'
_cod_database_code 1542263
_chemical_oxdiff_formula 'C48 H32 N2 O2 S'
_chemical_oxdiff_usercomment 'SC2-1 block colorless 0.41 0.23 0.16 150K'
_shelx_space_group_comment
;
The symmetry employed for this shelxl refinement is uniquely defined
by the following loop, which should always be used as a source of
symmetry information in preference to the above space-group names.
They are only intended as comments.
;
_reflns_odcompleteness_completeness 99.97
_reflns_odcompleteness_iscentric 1
_reflns_odcompleteness_theta 64.99
_olex2_refinement_description
;
1. Fixed Uiso
 At 1.2 times of:
  All C(H) groups
2. Others
 Fixed Sof: C25(0.5) H25A(0.5) H25B(0.5)
3.a Aromatic/amide H refined with riding coordinates:
 C8(H8), C9(H9), C5(H5), C6(H6), C11(H11), C12(H12), C3(H3), C23(H23), C2(H2),
 C20(H20), C22(H22), C14(H14), C21(H21), C16(H16), C15(H15), C17(H17)
;
_shelx_shelxl_version_number 2014/7
_olex2_submission_special_instructions 'No special instructions were received'

loop_
_space_group_symop_operation_xyz
'x, y, z'
'-x+1/2, -y+1/2, z+1/2'
'-x, y, -z+1/2'
'x+1/2, -y+1/2, -z'
'-x, -y, -z'
'x-1/2, y-1/2, -z-1/2'
'x, -y, z-1/2'
'-x-1/2, y-1/2, z'

loop_
_atom_site_label
_atom_site_type_symbol
_atom_site_fract_x
_atom_site_fract_y
_atom_site_fract_z
_atom_site_U_iso_or_equiv
_atom_site_adp_type
_atom_site_occupancy
_atom_site_site_symmetry_order
_atom_site_calc_flag
_atom_site_refinement_flags_posn
_atom_site_refinement_flags_adp
_atom_site_refinement_flags_occupancy
S1 S 0.0000 0.22319(6) 0.2500 0.0279(2) Uani 1 2 d S T P
Cl1 Cl 0.41138(8) 0.58909(11) 0.72765(9) 0.1038(5) Uani 1 1 d . . .
O1 O -0.05493(13) 0.17042(13) 0.30078(11) 0.0382(5) Uani 1 1 d . . .
N1 N 0.37588(12) 0.69560(14) 0.54781(11) 0.0239(4) Uani 1 1 d . . .
C7 C 0.32155(15) 0.62984(16) 0.50995(13) 0.0222(5) Uani 1 1 d . . .
C13 C 0.46349(15) 0.69645(17) 0.54076(14) 0.0242(5) Uani 1 1 d . . .
C4 C 0.16370(15) 0.42685(16) 0.39136(13) 0.0227(5) Uani 1 1 d . . .
C8 C 0.25972(15) 0.57933(16) 0.54996(13) 0.0232(5) Uani 1 1 d . . .
H8 H 0.2534 0.5886 0.6026 0.028 Uiso 1 1 calc R . .
C10 C 0.21717(14) 0.49774(16) 0.43309(13) 0.0229(5) Uani 1 1 d . . .
C9 C 0.20726(15) 0.51475(16) 0.51109(13) 0.0232(5) Uani 1 1 d . . .
H9 H 0.1650 0.4827 0.5379 0.028 Uiso 1 1 calc R . .
C24 C 0.35224(15) 0.76971(16) 0.59850(13) 0.0233(5) Uani 1 1 d . . .
C5 C 0.19676(15) 0.37389(17) 0.33026(14) 0.0256(5) Uani 1 1 d . . .
H5 H 0.2534 0.3800 0.3182 0.031 Uiso 1 1 calc R . .
C6 C 0.14674(16) 0.31215(17) 0.28701(14) 0.0265(5) Uani 1 1 d . . .
H6 H 0.1693 0.2783 0.2456 0.032 Uiso 1 1 calc R . .
C11 C 0.27977(16) 0.54920(17) 0.39350(13) 0.0260(5) Uani 1 1 d . . .
H11 H 0.2871 0.5388 0.3410 0.031 Uiso 1 1 calc R . .
C18 C 0.49585(15) 0.77228(17) 0.58666(14) 0.0259(5) Uani 1 1 d . . .
C12 C 0.33064(16) 0.61489(17) 0.43102(14) 0.0262(5) Uani 1 1 d . . .
H12 H 0.3711 0.6493 0.4037 0.031 Uiso 1 1 calc R . .
C3 C 0.07931(16) 0.41255(18) 0.41086(14) 0.0285(5) Uani 1 1 d . . .
H3 H 0.0567 0.4458 0.4526 0.034 Uiso 1 1 calc R . .
C19 C 0.42502(16) 0.81924(17) 0.62287(13) 0.0251(5) Uani 1 1 d . . .
C23 C 0.27251(16) 0.79729(17) 0.62303(14) 0.0257(5) Uani 1 1 d . . .
H23 H 0.2247 0.7649 0.6061 0.031 Uiso 1 1 calc R . .
C2 C 0.02898(16) 0.34993(19) 0.36920(15) 0.0295(5) Uani 1 1 d . . .
H2 H -0.0268 0.3403 0.3832 0.035 Uiso 1 1 calc R . .
C20 C 0.41754(18) 0.89777(19) 0.67291(14) 0.0316(6) Uani 1 1 d . . .
H20 H 0.4649 0.9317 0.6889 0.038 Uiso 1 1 calc R . .
C22 C 0.26710(18) 0.87485(19) 0.67352(14) 0.0314(6) Uani 1 1 d . . .
H22 H 0.2146 0.8944 0.6913 0.038 Uiso 1 1 calc R . .
C14 C 0.51547(16) 0.63417(18) 0.49968(15) 0.0301(6) Uani 1 1 d . . .
H14 H 0.4935 0.5845 0.4695 0.036 Uiso 1 1 calc R . .
C1 C 0.06263(15) 0.30147(16) 0.30621(13) 0.0242(5) Uani 1 1 d . . .
C21 C 0.33873(19) 0.92454(19) 0.69846(15) 0.0348(6) Uani 1 1 d . . .
H21 H 0.3332 0.9762 0.7326 0.042 Uiso 1 1 calc R . .
C16 C 0.63406(17) 0.7237(2) 0.55051(17) 0.0376(7) Uani 1 1 d . . .
H16 H 0.6920 0.7320 0.5531 0.045 Uiso 1 1 calc R . .
C15 C 0.60126(17) 0.6491(2) 0.50542(17) 0.0363(6) Uani 1 1 d . . .
H15 H 0.6377 0.6085 0.4787 0.044 Uiso 1 1 calc R . .
C17 C 0.58280(17) 0.7854(2) 0.59123(16) 0.0337(6) Uani 1 1 d . . .
H17 H 0.6055 0.8348 0.6212 0.040 Uiso 1 1 calc R . .
C25 C 0.4788(5) 0.5609(5) 0.7878(4) 0.0558(18) Uani 0.5 1 d . . .
H25A H 0.461(6) 0.592(7) 0.832(5) 0.08(3) Uiso 0.5 1 d . . .
H25B H 0.477(6) 0.499(7) 0.789(5) 0.08(3) Uiso 0.5 1 d . . .

loop_
_atom_site_aniso_label
_atom_site_aniso_U_11
_atom_site_aniso_U_22
_atom_site_aniso_U_33
_atom_site_aniso_U_23
_atom_site_aniso_U_13
_atom_site_aniso_U_12
S1 0.0348(5) 0.0186(4) 0.0302(5) 0.000 -0.0141(4) 0.000
Cl1 0.0734(7) 0.1229(11) 0.1151(10) 0.0554(9) 0.0262(7) 0.0246(7)
O1 0.0464(11) 0.0258(9) 0.0423(11) 0.0123(8) -0.0177(9) -0.0104(8)
N1 0.0222(10) 0.0234(10) 0.0262(10) -0.0029(8) -0.0005(8) -0.0033(8)
C7 0.0232(12) 0.0198(10) 0.0236(11) -0.0004(9) -0.0037(9) -0.0001(9)
C13 0.0224(12) 0.0259(12) 0.0244(12) 0.0054(9) -0.0015(9) -0.0022(9)
C4 0.0251(12) 0.0216(11) 0.0212(11) 0.0033(9) -0.0065(9) 0.0004(9)
C8 0.0249(12) 0.0250(11) 0.0197(11) 0.0000(9) -0.0014(9) -0.0016(9)
C10 0.0242(11) 0.0211(10) 0.0232(11) 0.0018(9) -0.0039(9) 0.0005(9)
C9 0.0256(12) 0.0213(11) 0.0226(11) 0.0039(9) 0.0010(9) -0.0005(9)
C24 0.0270(12) 0.0223(11) 0.0207(11) 0.0012(9) -0.0013(9) -0.0023(9)
C5 0.0254(12) 0.0264(12) 0.0249(12) 0.0019(9) -0.0014(10) -0.0018(10)
C6 0.0336(13) 0.0236(11) 0.0222(11) 0.0001(9) -0.0032(10) 0.0011(10)
C11 0.0316(13) 0.0267(12) 0.0198(11) 0.0001(9) -0.0008(10) -0.0021(10)
C18 0.0266(13) 0.0266(12) 0.0246(12) 0.0063(10) -0.0050(10) -0.0044(10)
C12 0.0282(13) 0.0260(11) 0.0245(12) 0.0032(10) 0.0027(10) -0.0035(10)
C3 0.0290(13) 0.0328(13) 0.0237(12) -0.0054(10) -0.0007(10) -0.0003(10)
C19 0.0310(13) 0.0237(11) 0.0206(11) 0.0043(9) -0.0053(10) -0.0044(10)
C23 0.0284(13) 0.0255(11) 0.0232(11) 0.0020(9) -0.0012(10) -0.0028(10)
C2 0.0239(12) 0.0334(13) 0.0311(13) -0.0027(11) -0.0041(10) -0.0018(10)
C20 0.0425(15) 0.0296(13) 0.0226(12) 0.0002(10) -0.0072(11) -0.0101(11)
C22 0.0399(15) 0.0305(13) 0.0237(12) 0.0007(10) 0.0069(11) 0.0020(11)
C14 0.0295(14) 0.0279(12) 0.0330(13) 0.0036(10) 0.0020(11) -0.0009(10)
C1 0.0292(12) 0.0202(11) 0.0232(12) 0.0018(9) -0.0114(9) 0.0003(9)
C21 0.0538(17) 0.0273(12) 0.0232(12) -0.0051(10) 0.0016(12) -0.0017(12)
C16 0.0216(13) 0.0487(16) 0.0425(15) 0.0141(13) -0.0021(11) -0.0053(11)
C15 0.0289(14) 0.0380(14) 0.0418(15) 0.0095(12) 0.0067(12) 0.0058(11)
C17 0.0278(13) 0.0379(14) 0.0356(14) 0.0085(11) -0.0066(11) -0.0100(11)
C25 0.070(5) 0.044(4) 0.053(4) -0.018(3) 0.014(4) -0.014(3)

loop_
_atom_type_symbol
_atom_type_description
_atom_type_scat_dispersion_real
_atom_type_scat_dispersion_imag
_atom_type_scat_source
C C 0.0181 0.0091 'International Tables Vol C Tables 4.2.6.8 and 6.1.1.4'
H H 0.0000 0.0000 'International Tables Vol C Tables 4.2.6.8 and 6.1.1.4'
N N 0.0311 0.0180 'International Tables Vol C Tables 4.2.6.8 and 6.1.1.4'
O O 0.0492 0.0322 'International Tables Vol C Tables 4.2.6.8 and 6.1.1.4'
S S 0.3331 0.5567 'International Tables Vol C Tables 4.2.6.8 and 6.1.1.4'
Cl Cl 0.3639 0.7018 'International Tables Vol C Tables 4.2.6.8 and 6.1.1.4'

loop_
_geom_angle_atom_site_label_1
_geom_angle_atom_site_label_2
_geom_angle_atom_site_label_3
_geom_angle
_geom_angle_site_symmetry_1
_geom_angle_site_symmetry_3
O1 S1 O1 119.36(17) . 3
O1 S1 C1 108.21(11) 3 3
O1 S1 C1 107.74(11) . 3
O1 S1 C1 108.21(11) . .
O1 S1 C1 107.74(11) 3 .
C1 S1 C1 104.65(15) . 3
C25 Cl1 C25 51.5(5) . 3_656
C13 N1 C7 125.0(2) . .
C24 N1 C7 126.5(2) . .
C24 N1 C13 108.47(19) . .
C8 C7 N1 121.3(2) . .
C8 C7 C12 119.4(2) . .
C12 C7 N1 119.2(2) . .
N1 C13 C18 108.7(2) . .
C14 C13 N1 129.3(2) . .
C14 C13 C18 122.0(2) . .
C5 C4 C10 120.0(2) . .
C5 C4 C3 118.3(2) . .
C3 C4 C10 121.7(2) . .
C7 C8 H8 120.0 . .
C7 C8 C9 120.0(2) . .
C9 C8 H8 120.0 . .
C9 C10 C4 121.6(2) . .
C9 C10 C11 118.4(2) . .
C11 C10 C4 120.0(2) . .
C8 C9 H9 119.5 . .
C10 C9 C8 120.9(2) . .
C10 C9 H9 119.5 . .
N1 C24 C19 108.7(2) . .
C23 C24 N1 129.6(2) . .
C23 C24 C19 121.7(2) . .
C4 C5 H5 119.4 . .
C6 C5 C4 121.2(2) . .
C6 C5 H5 119.4 . .
C5 C6 H6 120.4 . .
C5 C6 C1 119.3(2) . .
C1 C6 H6 120.4 . .
C10 C11 H11 119.4 . .
C12 C11 C10 121.1(2) . .
C12 C11 H11 119.4 . .
C13 C18 C19 107.0(2) . .
C17 C18 C13 119.3(2) . .
C17 C18 C19 133.7(2) . .
C7 C12 H12 120.0 . .
C11 C12 C7 120.1(2) . .
C11 C12 H12 120.0 . .
C4 C3 H3 119.4 . .
C2 C3 C4 121.2(2) . .
C2 C3 H3 119.4 . .
C24 C19 C18 107.1(2) . .
C20 C19 C24 119.5(2) . .
C20 C19 C18 133.4(2) . .
C24 C23 H23 121.3 . .
C22 C23 C24 117.5(2) . .
C22 C23 H23 121.3 . .
C3 C2 H2 120.4 . .
C3 C2 C1 119.3(2) . .
C1 C2 H2 120.4 . .
C19 C20 H20 120.5 . .
C21 C20 C19 119.1(2) . .
C21 C20 H20 120.5 . .
C23 C22 H22 119.2 . .
C23 C22 C21 121.5(3) . .
C21 C22 H22 119.2 . .
C13 C14 H14 121.3 . .
C15 C14 C13 117.3(2) . .
C15 C14 H14 121.3 . .
C6 C1 S1 118.49(18) . .
C6 C1 C2 120.7(2) . .
C2 C1 S1 120.79(19) . .
C20 C21 C22 120.7(2) . .
C20 C21 H21 119.6 . .
C22 C21 H21 119.6 . .
C15 C16 H16 119.2 . .
C17 C16 H16 119.2 . .
C17 C16 C15 121.5(2) . .
C14 C15 C16 121.3(3) . .
C14 C15 H15 119.4 . .
C16 C15 H15 119.4 . .
C18 C17 H17 120.7 . .
C16 C17 C18 118.6(3) . .
C16 C17 H17 120.7 . .
Cl1 C25 Cl1 121.0(5) . 3_656
Cl1 C25 H25A 109(6) 3_656 .
Cl1 C25 H25A 103(6) . .
Cl1 C25 H25B 104(7) . .
Cl1 C25 H25B 105(6) 3_656 .
C25 C25 Cl1 55.1(5) 3_656 3_656
C25 C25 Cl1 73.5(6) 3_656 .
C25 C25 H25A 151(6) 3_656 .
C25 C25 H25B 92(6) 3_656 .
H25A C25 H25B 116(8) . .

loop_
_geom_bond_atom_site_label_1
_geom_bond_atom_site_label_2
_geom_bond_distance
_geom_bond_site_symmetry_2
S1 O1 1.439(2) .
S1 O1 1.439(2) 3
S1 C1 1.763(2) .
S1 C1 1.763(2) 3
Cl1 C25 1.548(9) .
Cl1 C25 1.811(8) 3_656
N1 C7 1.414(3) .
N1 C13 1.400(3) .
N1 C24 1.399(3) .
C7 C8 1.391(3) .
C7 C12 1.395(3) .
C13 C18 1.411(3) .
C13 C14 1.389(4) .
C4 C10 1.484(3) .
C4 C5 1.391(3) .
C4 C3 1.399(3) .
C8 H8 0.9300 .
C8 C9 1.394(3) .
C10 C9 1.385(3) .
C10 C11 1.403(3) .
C9 H9 0.9300 .
C24 C19 1.410(3) .
C24 C23 1.392(4) .
C5 H5 0.9300 .
C5 C6 1.386(3) .
C6 H6 0.9300 .
C6 C1 1.388(4) .
C11 H11 0.9300 .
C11 C12 1.378(3) .
C18 C19 1.444(4) .
C18 C17 1.398(4) .
C12 H12 0.9300 .
C3 H3 0.9300 .
C3 C2 1.382(3) .
C19 C20 1.393(4) .
C23 H23 0.9300 .
C23 C22 1.385(4) .
C2 H2 0.9300 .
C2 C1 1.389(4) .
C20 H20 0.9300 .
C20 C21 1.381(4) .
C22 H22 0.9300 .
C22 C21 1.399(4) .
C14 H14 0.9300 .
C14 C15 1.385(4) .
C21 H21 0.9300 .
C16 H16 0.9300 .
C16 C15 1.394(4) .
C16 C17 1.374(4) .
C15 H15 0.9300 .
C17 H17 0.9300 .
C25 Cl1 1.811(8) 3_656
C25 C25 1.478(15) 3_656
C25 H25A 0.92(10) .
C25 H25B 0.85(10) .

loop_
_geom_torsion_atom_site_label_1
_geom_torsion_atom_site_label_2
_geom_torsion_atom_site_label_3
_geom_torsion_atom_site_label_4
_geom_torsion
_geom_torsion_site_symmetry_1
_geom_torsion_site_symmetry_4
O1 S1 C1 C6 9.5(2) 3 .
O1 S1 C1 C6 139.85(19) . .
O1 S1 C1 C2 -169.24(19) 3 .
O1 S1 C1 C2 -38.9(2) . .
N1 C7 C8 C9 -179.8(2) . .
N1 C7 C12 C11 178.3(2) . .
N1 C13 C18 C19 -0.1(3) . .
N1 C13 C18 C17 177.7(2) . .
N1 C13 C14 C15 -177.2(2) . .
N1 C24 C19 C18 -1.1(2) . .
N1 C24 C19 C20 178.9(2) . .
N1 C24 C23 C22 -179.4(2) . .
C7 N1 C13 C18 179.8(2) . .
C7 N1 C13 C14 -2.7(4) . .
C7 N1 C24 C19 -179.4(2) . .
C7 N1 C24 C23 -0.7(4) . .
C7 C8 C9 C10 1.8(3) . .
C13 N1 C7 C8 130.5(2) . .
C13 N1 C7 C12 -49.0(3) . .
C13 N1 C24 C19 1.0(3) . .
C13 N1 C24 C23 179.6(2) . .
C13 C18 C19 C24 0.7(2) . .
C13 C18 C19 C20 -179.2(3) . .
C13 C18 C17 C16 0.1(4) . .
C13 C14 C15 C16 -0.1(4) . .
C4 C10 C9 C8 178.0(2) . .
C4 C10 C11 C12 -179.5(2) . .
C4 C5 C6 C1 -1.5(3) . .
C4 C3 C2 C1 -0.9(4) . .
C8 C7 C12 C11 -1.3(4) . .
C10 C4 C5 C6 -175.6(2) . .
C10 C4 C3 C2 176.8(2) . .
C10 C11 C12 C7 1.3(4) . .
C9 C10 C11 C12 0.3(3) . .
C24 N1 C7 C8 -49.1(3) . .
C24 N1 C7 C12 131.4(2) . .
C24 N1 C13 C18 -0.6(3) . .
C24 N1 C13 C14 176.9(2) . .
C24 C19 C20 C21 0.9(4) . .
C24 C23 C22 C21 0.7(4) . .
C5 C4 C10 C9 -146.7(2) . .
C5 C4 C10 C11 33.1(3) . .
C5 C4 C3 C2 -2.1(4) . .
C5 C6 C1 S1 179.58(18) . .
C5 C6 C1 C2 -1.7(3) . .
C11 C10 C9 C8 -1.8(3) . .
C18 C13 C14 C15 0.1(4) . .
C18 C19 C20 C21 -179.2(2) . .
C12 C7 C8 C9 -0.3(3) . .
C3 C4 C10 C9 34.5(3) . .
C3 C4 C10 C11 -145.7(2) . .
C3 C4 C5 C6 3.3(3) . .
C3 C2 C1 S1 -178.43(19) . .
C3 C2 C1 C6 2.8(4) . .
C19 C24 C23 C22 -0.9(3) . .
C19 C18 C17 C16 177.1(3) . .
C19 C20 C21 C22 -1.2(4) . .
C23 C24 C19 C18 -179.8(2) . .
C23 C24 C19 C20 0.1(3) . .
C23 C22 C21 C20 0.4(4) . .
C14 C13 C18 C19 -177.8(2) . .
C14 C13 C18 C17 -0.1(4) . .
C1 S1 C1 C6 -105.5(2) 3 .
C1 S1 C1 C2 75.76(19) 3 .
C15 C16 C17 C18 -0.2(4) . .
C17 C18 C19 C24 -176.6(3) . .
C17 C18 C19 C20 3.5(5) . .
C17 C16 C15 C14 0.2(4) . .
C25 Cl1 C25 Cl1 28.9(5) 3_656 3_656
